data_4307012
loop_
_publ_author_name
'Kenneth Dedeian'
'Jianmin Shi'
'Eric Forsythe'
'David C. Morton'
'Peter Y. Zavalij'

_publ_section_title
;
Blue Phosphorescence from Mixed Cyano-Isocyanide Cyclometalated
Iridium(III) Complexes
;
_journal_name_full 'Inorganic Chemistry'
_journal_page_first 1603
_journal_page_last 1611
_journal_paper_doi 10.1021/ic061513v
_journal_volume 46
_journal_year 2007
_chemical_formula_moiety 'C28 H21 F4 Ir N4'
_chemical_formula_sum 'C28 H21 F4 Ir N4'
_chemical_formula_weight 681.69
_chemical_name_common Ir-complex
_chemical_name_systematic
;
Ir-complex
;
_space_group_IT_number 14
_symmetry_cell_setting monoclinic
_symmetry_space_group_name_Hall '-P 2yn'
_symmetry_space_group_name_H-M 'P 1 21/n 1'
_atom_sites_solution_hydrogens geom
_atom_sites_solution_primary direct
_atom_sites_solution_secondary difmap
_audit_creation_method 'SHELXL-97 & ZCIF'
_cell_angle_alpha 90.00
_cell_angle_beta 90.8370(11)
_cell_angle_gamma 90.00
_cell_formula_units_Z 4
_cell_length_a 9.8934(3)
_cell_length_b 15.7855(4)
_cell_length_c 15.7627(4)
_cell_measurement_reflns_used 8320
_cell_measurement_temperature 193(2)
_cell_measurement_theta_max 29.3
_cell_measurement_theta_min 2.4
_cell_volume 2461.43(12)
_computing_cell_refinement 'SAINT (Bruker, 1999)'
_computing_data_collection 'SMART (Bruker, 1999)'
_computing_data_reduction SAINT
_computing_molecular_graphics 'Platon (Spek, 1990)'
_computing_publication_material SHELXL-97
_computing_structure_refinement 'SHELXL-97 (Sheldrick, 1997)'
_computing_structure_solution 'SHELXS-97 (Sheldrick, 1990)'
_diffrn_ambient_temperature 193(2)
_diffrn_detector 'CCD area detector'
_diffrn_detector_area_resol_mean 8.33
_diffrn_detector_type 'Bruker Smart1000'
_diffrn_measured_fraction_theta_full 0.998
_diffrn_measured_fraction_theta_max 0.998
_diffrn_measurement_details NFRAMES=606,606,606,50,967
_diffrn_measurement_device_type 'three-circle diffractometer'
_diffrn_measurement_method '\w and \f scans'
_diffrn_measurement_specimen_support 'glass capillary'
_diffrn_orient_matrix_type standard
_diffrn_orient_matrix_UB_11 -0.0546854
_diffrn_orient_matrix_UB_12 -0.0489750
_diffrn_orient_matrix_UB_13 -0.0215562
_diffrn_orient_matrix_UB_21 0.0063431
_diffrn_orient_matrix_UB_22 -0.0272605
_diffrn_orient_matrix_UB_23 0.0571826
_diffrn_orient_matrix_UB_31 -0.0847910
_diffrn_orient_matrix_UB_32 0.0295285
_diffrn_orient_matrix_UB_33 0.0170743
_diffrn_radiation_monochromator graphite
_diffrn_radiation_source 'fine-focus sealed tube'
_diffrn_radiation_type MoK\a
_diffrn_radiation_wavelength 0.71073
_diffrn_reflns_av_R_equivalents 0.0300
_diffrn_reflns_av_sigmaI/netI 0.0212
_diffrn_reflns_limit_h_max 12
_diffrn_reflns_limit_h_min -12
_diffrn_reflns_limit_k_max 20
_diffrn_reflns_limit_k_min -20
_diffrn_reflns_limit_l_max 20
_diffrn_reflns_limit_l_min -20
_diffrn_reflns_number 29372
_diffrn_reflns_theta_full 27.50
_diffrn_reflns_theta_max 27.50
_diffrn_reflns_theta_min 2.41
_diffrn_source_current 40
_diffrn_source_voltage 50
_diffrn_standards_decay_% 0.10
_exptl_absorpt_coefficient_mu 5.480
_exptl_absorpt_correction_T_max 0.547
_exptl_absorpt_correction_T_min 0.429
_exptl_absorpt_correction_type multi-scan
_exptl_absorpt_process_details 'SADABS (Sheldrick, 1996)'
_exptl_crystal_colour light-yellow
_exptl_crystal_density_diffrn 1.840
_exptl_crystal_density_method not_measured
_exptl_crystal_description prism
_exptl_crystal_F_000 1320
_exptl_crystal_id 'Dedeian Ken ARL'
_exptl_crystal_size_max 0.170
_exptl_crystal_size_mid 0.150
_exptl_crystal_size_min 0.110
_refine_diff_density_max 1.856
_refine_diff_density_min -0.787
_refine_diff_density_rms 0.088
_refine_ls_extinction_method none
_refine_ls_goodness_of_fit_ref 1.000
_refine_ls_hydrogen_treatment constr
_refine_ls_matrix_type full
_refine_ls_number_parameters 352
_refine_ls_number_reflns 5636
_refine_ls_number_restraints 0
_refine_ls_restrained_S_all 1.000
_refine_ls_R_factor_all 0.0260
_refine_ls_R_factor_gt 0.0210
_refine_ls_shift/su_max 0.002
_refine_ls_shift/su_mean 0.000
_refine_ls_structure_factor_coef Fsqd
_refine_ls_weighting_details 'w=1/[\s^2^(Fo^2^)+(0.0125P)^2^+5.35P], P=(max(Fo^2^,0)+2Fc^2^)/3'
_refine_ls_weighting_scheme calc
_refine_ls_wR_factor_gt 0.0449
_refine_ls_wR_factor_ref 0.0472
_reflns_number_gt 4982
_reflns_number_total 5636
_reflns_threshold_expression >2sigma(I)
_cod_data_source_file ic061513vsi20060810_092512_1.cif
_cod_data_source_block compound3
_cod_original_sg_symbol_H-M 'P 21/n'
_cod_database_code 4307012
_diffrn_measurement_total_frames-ccd 2835
_diffrn_measurement_frame_width-ccd 0.3
_diffrn_detector_distance-ccd 4.9
_diffrn_measurement_frame_time-ccd 15
_diffrn_measurement_total_time-ccd 17.4
_diffrn_measurement_frame_size-ccd 512

loop_
_symmetry_equiv_pos_as_xyz
'x, y, z'
'-x+1/2, y+1/2, -z+1/2'
'-x, -y, -z'
'x-1/2, -y-1/2, z-1/2'

loop_
_atom_site_label
_atom_site_type_symbol
_atom_site_fract_x
_atom_site_fract_y
_atom_site_fract_z
_atom_site_U_iso_or_equiv
_atom_site_adp_type
_atom_site_occupancy
_atom_site_symmetry_multiplicity
_atom_site_calc_flag
_atom_site_refinement_flags
_atom_site_disorder_assembly
_atom_site_disorder_group
Ir1 Ir 0.578389(10) 0.705839(7) 0.528423(7) 0.02456(4) Uani 1 1 d . . .
C1 C 0.6918(3) 0.60619(18) 0.57553(19) 0.0291(6) Uani 1 1 d . . .
N1 N 0.7569(3) 0.55165(18) 0.6017(2) 0.0425(7) Uani 1 1 d . . .
C2 C 0.3995(3) 0.65674(18) 0.56428(19) 0.0288(6) Uani 1 1 d . . .
N2 N 0.2913(3) 0.63694(16) 0.58106(17) 0.0336(6) Uani 1 1 d . . .
C3 C 0.1477(3) 0.6163(2) 0.5913(2) 0.0344(7) Uani 1 1 d . . .
C4 C 0.0797(4) 0.6281(3) 0.5049(3) 0.0559(10) Uani 1 1 d . . .
H4A H 0.1214 0.5900 0.4637 0.078(9) Uiso 1 1 calc R . .
H4B H 0.0909 0.6869 0.4863 0.078(9) Uiso 1 1 calc R . .
H4C H -0.0168 0.6150 0.5090 0.078(9) Uiso 1 1 calc R . .
C5 C 0.0885(4) 0.6754(4) 0.6552(3) 0.0755(16) Uani 1 1 d . . .
H5A H 0.1089 0.7340 0.6394 0.087(10) Uiso 1 1 calc R . .
H5B H 0.1275 0.6633 0.7114 0.087(10) Uiso 1 1 calc R . .
H5C H -0.0097 0.6676 0.6565 0.087(10) Uiso 1 1 calc R . .
C6 C 0.1393(4) 0.5255(3) 0.6181(3) 0.0644(12) Uani 1 1 d . . .
H6A H 0.1875 0.5180 0.6723 0.086(10) Uiso 1 1 calc R . .
H6B H 0.1806 0.4895 0.5749 0.086(10) Uiso 1 1 calc R . .
H6C H 0.0443 0.5095 0.6245 0.086(10) Uiso 1 1 calc R . .
N3 N 0.5886(2) 0.77828(15) 0.63673(16) 0.0280(5) Uani 1 1 d . . .
C11 C 0.6625(3) 0.7572(2) 0.7058(2) 0.0348(7) Uani 1 1 d . . .
H11 H 0.7033 0.7028 0.7083 0.037(9) Uiso 1 1 calc R . .
C12 C 0.6812(4) 0.8121(2) 0.7730(2) 0.0421(8) Uani 1 1 d . . .
H12 H 0.7334 0.7956 0.8213 0.045(10) Uiso 1 1 calc R . .
C13 C 0.6229(4) 0.8915(2) 0.7691(2) 0.0432(8) Uani 1 1 d . . .
H13 H 0.6376 0.9312 0.8135 0.053(11) Uiso 1 1 calc R . .
C14 C 0.5429(3) 0.9124(2) 0.6999(2) 0.0381(7) Uani 1 1 d . . .
H14 H 0.4996 0.9661 0.6977 0.040(10) Uiso 1 1 calc R . .
C15 C 0.5251(3) 0.85550(18) 0.6332(2) 0.0298(6) Uani 1 1 d . . .
C16 C 0.4520(3) 0.87136(18) 0.5533(2) 0.0296(6) Uani 1 1 d . . .
C17 C 0.3702(3) 0.9410(2) 0.5356(2) 0.0356(7) Uani 1 1 d . . .
C18 C 0.3099(3) 0.9555(2) 0.4581(2) 0.0389(8) Uani 1 1 d . . .
H18 H 0.2541 1.0035 0.4479 0.051(11) Uiso 1 1 calc R . .
C19 C 0.3345(3) 0.8968(2) 0.3960(2) 0.0390(8) Uani 1 1 d . . .
C20 C 0.4126(3) 0.8250(2) 0.4089(2) 0.0335(7) Uani 1 1 d . . .
H20 H 0.4265 0.7861 0.3638 0.036(9) Uiso 1 1 calc R . .
C21 C 0.4705(3) 0.81018(19) 0.4887(2) 0.0292(6) Uani 1 1 d . . .
F1 F 0.3448(2) 0.99892(13) 0.59758(14) 0.0511(5) Uani 1 1 d . . .
F2 F 0.2773(2) 0.90955(14) 0.31800(14) 0.0529(5) Uani 1 1 d . . .
N4 N 0.5816(3) 0.65168(15) 0.40982(16) 0.0302(5) Uani 1 1 d . . .
C22 C 0.4968(3) 0.5899(2) 0.3831(2) 0.0373(7) Uani 1 1 d . . .
H22 H 0.4316 0.5689 0.4215 0.039(10) Uiso 1 1 calc R . .
C23 C 0.5006(4) 0.5559(2) 0.3029(2) 0.0471(9) Uani 1 1 d . . .
H23 H 0.4391 0.5128 0.2859 0.040(10) Uiso 1 1 calc R . .
C24 C 0.5965(4) 0.5862(3) 0.2475(2) 0.0509(9) Uani 1 1 d . . .
H24 H 0.6009 0.5643 0.1914 0.058(12) Uiso 1 1 calc R . .
C25 C 0.6851(4) 0.6480(2) 0.2739(2) 0.0432(8) Uani 1 1 d . . .
H25 H 0.7521 0.6680 0.2363 0.056(12) Uiso 1 1 calc R . .
C26 C 0.6775(3) 0.6816(2) 0.3555(2) 0.0321(7) Uani 1 1 d . . .
C27 C 0.7664(3) 0.74601(19) 0.3941(2) 0.0317(7) Uani 1 1 d . . .
C28 C 0.8690(3) 0.7898(2) 0.3527(2) 0.0397(8) Uani 1 1 d . . .
C29 C 0.9544(3) 0.8459(2) 0.3931(3) 0.0462(9) Uani 1 1 d . . .
H29 H 1.0236 0.8749 0.3636 0.062(12) Uiso 1 1 calc R . .
C30 C 0.9346(3) 0.8578(2) 0.4783(3) 0.0416(8) Uani 1 1 d . . .
C31 C 0.8331(3) 0.81930(19) 0.5230(2) 0.0333(7) Uani 1 1 d . . .
H31 H 0.8224 0.8309 0.5816 0.029(8) Uiso 1 1 calc R . .
C32 C 0.7461(3) 0.76286(18) 0.4811(2) 0.0280(6) Uani 1 1 d . . .
F3 F 0.8860(2) 0.77900(16) 0.26793(14) 0.0566(6) Uani 1 1 d . . .
F4 F 1.0198(2) 0.91089(15) 0.52176(16) 0.0617(6) Uani 1 1 d . . .

loop_
_atom_site_aniso_label
_atom_site_aniso_U_11
_atom_site_aniso_U_22
_atom_site_aniso_U_33
_atom_site_aniso_U_23
_atom_site_aniso_U_13
_atom_site_aniso_U_12
Ir1 0.02259(6) 0.02185(6) 0.02932(6) 0.00106(4) 0.00366(4) -0.00165(4)
C1 0.0298(14) 0.0268(14) 0.0307(16) 0.0005(12) 0.0043(12) -0.0022(12)
N1 0.0432(16) 0.0340(15) 0.0502(18) 0.0056(13) 0.0010(13) 0.0054(12)
C2 0.0290(15) 0.0256(14) 0.0319(16) -0.0002(12) 0.0032(12) -0.0028(11)
N2 0.0301(13) 0.0335(14) 0.0374(15) -0.0012(11) 0.0061(11) -0.0061(11)
C3 0.0241(14) 0.0358(16) 0.0433(18) -0.0053(14) 0.0062(13) -0.0056(12)
C4 0.042(2) 0.073(3) 0.053(2) 0.005(2) -0.0042(18) 0.0028(19)
C5 0.044(2) 0.102(4) 0.080(3) -0.049(3) 0.015(2) -0.010(2)
C6 0.048(2) 0.056(2) 0.089(3) 0.020(2) 0.009(2) -0.017(2)
N3 0.0250(12) 0.0281(12) 0.0310(13) -0.0002(10) 0.0058(10) -0.0033(9)
C11 0.0341(16) 0.0332(16) 0.0371(18) -0.0001(14) 0.0012(14) 0.0008(13)
C12 0.0427(19) 0.049(2) 0.0341(18) -0.0045(15) -0.0035(15) 0.0003(15)
C13 0.0466(19) 0.0440(19) 0.0389(19) -0.0126(16) 0.0019(15) -0.0030(16)
C14 0.0395(17) 0.0323(16) 0.0428(19) -0.0056(14) 0.0091(15) -0.0007(14)
C15 0.0261(14) 0.0276(14) 0.0359(17) 0.0008(12) 0.0091(12) -0.0026(11)
C16 0.0257(14) 0.0271(14) 0.0362(16) 0.0020(12) 0.0057(12) -0.0014(11)
C17 0.0300(15) 0.0290(15) 0.048(2) -0.0024(14) 0.0115(14) -0.0002(12)
C18 0.0289(15) 0.0307(16) 0.057(2) 0.0088(15) 0.0009(15) 0.0030(12)
C19 0.0320(16) 0.0407(18) 0.044(2) 0.0125(15) -0.0064(14) -0.0056(14)
C20 0.0298(15) 0.0316(15) 0.0391(18) 0.0004(13) -0.0007(13) -0.0026(12)
C21 0.0192(13) 0.0321(15) 0.0364(16) 0.0037(12) 0.0027(11) -0.0040(11)
F1 0.0546(13) 0.0395(11) 0.0593(14) -0.0069(10) 0.0061(10) 0.0172(10)
F2 0.0558(13) 0.0496(12) 0.0527(13) 0.0107(10) -0.0195(10) 0.0029(10)
N4 0.0314(13) 0.0270(12) 0.0323(14) 0.0005(10) 0.0032(11) 0.0026(10)
C22 0.0395(17) 0.0342(16) 0.0383(18) -0.0028(14) 0.0018(14) -0.0027(14)
C23 0.055(2) 0.043(2) 0.043(2) -0.0092(16) -0.0052(17) -0.0031(17)
C24 0.064(3) 0.054(2) 0.034(2) -0.0089(17) 0.0001(17) 0.0073(19)
C25 0.048(2) 0.048(2) 0.0333(18) 0.0021(15) 0.0074(15) 0.0064(16)
C26 0.0308(15) 0.0312(15) 0.0345(17) 0.0048(13) 0.0021(13) 0.0070(12)
C27 0.0254(14) 0.0310(15) 0.0389(18) 0.0074(13) 0.0061(13) 0.0056(12)
C28 0.0309(16) 0.049(2) 0.0392(18) 0.0118(15) 0.0115(14) 0.0063(14)
C29 0.0324(17) 0.049(2) 0.058(2) 0.0158(18) 0.0128(16) -0.0059(15)
C30 0.0270(15) 0.0338(17) 0.064(2) 0.0037(16) 0.0037(15) -0.0056(13)
C31 0.0277(15) 0.0303(15) 0.0420(19) 0.0014(13) 0.0049(13) 0.0000(12)
C32 0.0226(13) 0.0238(13) 0.0378(17) 0.0056(12) 0.0046(12) 0.0027(11)
F3 0.0453(12) 0.0838(17) 0.0410(12) 0.0144(11) 0.0164(10) -0.0018(11)
F4 0.0455(12) 0.0585(14) 0.0814(17) -0.0033(12) 0.0086(11) -0.0273(11)

loop_
_atom_type_symbol
_atom_type_description
_atom_type_scat_dispersion_real
_atom_type_scat_dispersion_imag
_atom_type_scat_source
C C 0.0033 0.0016 'International Tables Vol C Tables 4.2.6.8 and 6.1.1.4'
H H 0.0000 0.0000 'International Tables Vol C Tables 4.2.6.8 and 6.1.1.4'
N N 0.0061 0.0033 'International Tables Vol C Tables 4.2.6.8 and 6.1.1.4'
F F 0.0171 0.0103 'International Tables Vol C Tables 4.2.6.8 and 6.1.1.4'
Ir Ir -1.4442 7.9887 'International Tables Vol C Tables 4.2.6.8 and 6.1.1.4'

loop_
_geom_angle_atom_site_label_1
_geom_angle_atom_site_label_2
_geom_angle_atom_site_label_3
_geom_angle
_geom_angle_site_symmetry_1
_geom_angle_site_symmetry_3
_geom_angle_publ_flag
C2 Ir1 C32 173.09(12) . . ?
C2 Ir1 C21 86.53(11) . . ?
C32 Ir1 C21 87.50(11) . . ?
C2 Ir1 N3 90.77(11) . . ?
C32 Ir1 N3 91.62(11) . . ?
C21 Ir1 N3 80.00(11) . . ?
C2 Ir1 N4 96.90(11) . . ?
C32 Ir1 N4 80.05(11) . . ?
C21 Ir1 N4 94.06(11) . . ?
N3 Ir1 N4 170.03(10) . . ?
C2 Ir1 C1 94.63(12) . . ?
C32 Ir1 C1 91.56(11) . . ?
C21 Ir1 C1 175.91(12) . . ?
N3 Ir1 C1 96.05(11) . . ?
N4 Ir1 C1 89.70(11) . . ?
N1 C1 Ir1 178.8(3) . . ?
N2 C2 Ir1 172.3(3) . . ?
C2 N2 C3 172.3(3) . . ?
N2 C3 C6 107.6(3) . . ?
N2 C3 C5 108.9(3) . . ?
C6 C3 C5 112.5(4) . . ?
N2 C3 C4 106.9(3) . . ?
C6 C3 C4 110.1(3) . . ?
C5 C3 C4 110.7(3) . . ?
C3 C4 H4A 109.5 . . ?
C3 C4 H4B 109.5 . . ?
H4A C4 H4B 109.5 . . ?
C3 C4 H4C 109.5 . . ?
H4A C4 H4C 109.5 . . ?
H4B C4 H4C 109.5 . . ?
C3 C5 H5A 109.5 . . ?
C3 C5 H5B 109.5 . . ?
H5A C5 H5B 109.5 . . ?
C3 C5 H5C 109.5 . . ?
H5A C5 H5C 109.5 . . ?
H5B C5 H5C 109.5 . . ?
C3 C6 H6A 109.5 . . ?
C3 C6 H6B 109.5 . . ?
H6A C6 H6B 109.5 . . ?
C3 C6 H6C 109.5 . . ?
H6A C6 H6C 109.5 . . ?
H6B C6 H6C 109.5 . . ?
C11 N3 C15 119.7(3) . . ?
C11 N3 Ir1 123.7(2) . . ?
C15 N3 Ir1 116.3(2) . . ?
N3 C11 C12 122.1(3) . . ?
N3 C11 H11 118.9 . . ?
C12 C11 H11 118.9 . . ?
C11 C12 C13 119.0(3) . . ?
C11 C12 H12 120.5 . . ?
C13 C12 H12 120.5 . . ?
C14 C13 C12 119.2(3) . . ?
C14 C13 H13 120.4 . . ?
C12 C13 H13 120.4 . . ?
C13 C14 C15 120.5(3) . . ?
C13 C14 H14 119.7 . . ?
C15 C14 H14 119.7 . . ?
N3 C15 C14 119.3(3) . . ?
N3 C15 C16 114.0(3) . . ?
C14 C15 C16 126.5(3) . . ?
C17 C16 C21 118.3(3) . . ?
C17 C16 C15 125.9(3) . . ?
C21 C16 C15 115.8(3) . . ?
F1 C17 C18 116.4(3) . . ?
F1 C17 C16 119.9(3) . . ?
C18 C17 C16 123.7(3) . . ?
C17 C18 C19 116.3(3) . . ?
C17 C18 H18 121.8 . . ?
C19 C18 H18 121.8 . . ?
F2 C19 C18 117.9(3) . . ?
F2 C19 C20 118.5(3) . . ?
C18 C19 C20 123.6(3) . . ?
C19 C20 C21 119.4(3) . . ?
C19 C20 H20 120.3 . . ?
C21 C20 H20 120.3 . . ?
C20 C21 C16 118.6(3) . . ?
C20 C21 Ir1 127.9(2) . . ?
C16 C21 Ir1 113.5(2) . . ?
C22 N4 C26 119.1(3) . . ?
C22 N4 Ir1 124.5(2) . . ?
C26 N4 Ir1 116.4(2) . . ?
N4 C22 C23 122.9(3) . . ?
N4 C22 H22 118.6 . . ?
C23 C22 H22 118.6 . . ?
C22 C23 C24 118.4(4) . . ?
C22 C23 H23 120.8 . . ?
C24 C23 H23 120.8 . . ?
C25 C24 C23 119.6(3) . . ?
C25 C24 H24 120.2 . . ?
C23 C24 H24 120.2 . . ?
C24 C25 C26 120.5(3) . . ?
C24 C25 H25 119.7 . . ?
C26 C25 H25 119.7 . . ?
N4 C26 C25 119.5(3) . . ?
N4 C26 C27 113.3(3) . . ?
C25 C26 C27 127.2(3) . . ?
C28 C27 C32 118.3(3) . . ?
C28 C27 C26 125.7(3) . . ?
C32 C27 C26 116.0(3) . . ?
F3 C28 C29 116.9(3) . . ?
F3 C28 C27 119.8(3) . . ?
C29 C28 C27 123.3(3) . . ?
C30 C29 C28 116.5(3) . . ?
C30 C29 H29 121.8 . . ?
C28 C29 H29 121.8 . . ?
F4 C30 C29 118.6(3) . . ?
F4 C30 C31 117.6(3) . . ?
C29 C30 C31 123.8(3) . . ?
C30 C31 C32 119.2(3) . . ?
C30 C31 H31 120.4 . . ?
C32 C31 H31 120.4 . . ?
C31 C32 C27 118.9(3) . . ?
C31 C32 Ir1 127.4(2) . . ?
C27 C32 Ir1 113.6(2) . . ?

loop_
_geom_bond_atom_site_label_1
_geom_bond_atom_site_label_2
_geom_bond_distance
_geom_bond_site_symmetry_2
_geom_bond_publ_flag
Ir1 C2 2.020(3) . ?
Ir1 C32 2.038(3) . ?
Ir1 C21 2.056(3) . ?
Ir1 N3 2.056(2) . ?
Ir1 N4 2.056(3) . ?
Ir1 C1 2.064(3) . ?
C1 N1 1.148(4) . ?
C2 N2 1.150(4) . ?
N2 C3 1.468(4) . ?
C3 C6 1.497(5) . ?
C3 C5 1.499(5) . ?
C3 C4 1.521(5) . ?
C4 H4A 0.9800 . ?
C4 H4B 0.9800 . ?
C4 H4C 0.9800 . ?
C5 H5A 0.9800 . ?
C5 H5B 0.9800 . ?
C5 H5C 0.9800 . ?
C6 H6A 0.9800 . ?
C6 H6B 0.9800 . ?
C6 H6C 0.9800 . ?
N3 C11 1.344(4) . ?
N3 C15 1.372(4) . ?
C11 C12 1.380(5) . ?
C11 H11 0.9500 . ?
C12 C13 1.380(5) . ?
C12 H12 0.9500 . ?
C13 C14 1.377(5) . ?
C13 H13 0.9500 . ?
C14 C15 1.392(4) . ?
C14 H14 0.9500 . ?
C15 C16 1.464(4) . ?
C16 C17 1.392(4) . ?
C16 C21 1.418(4) . ?
C17 F1 1.364(4) . ?
C17 C18 1.371(5) . ?
C18 C19 1.372(5) . ?
C18 H18 0.9500 . ?
C19 F2 1.361(4) . ?
C19 C20 1.385(5) . ?
C20 C21 1.394(4) . ?
C20 H20 0.9500 . ?
N4 C22 1.350(4) . ?
N4 C26 1.371(4) . ?
C22 C23 1.375(5) . ?
C22 H22 0.9500 . ?
C23 C24 1.383(5) . ?
C23 H23 0.9500 . ?
C24 C25 1.372(5) . ?
C24 H24 0.9500 . ?
C25 C26 1.394(5) . ?
C25 H25 0.9500 . ?
C26 C27 1.470(5) . ?
C27 C28 1.398(4) . ?
C27 C32 1.414(4) . ?
C28 F3 1.360(4) . ?
C28 C29 1.374(5) . ?
C29 C30 1.373(5) . ?
C29 H29 0.9500 . ?
C30 F4 1.366(4) . ?
C30 C31 1.377(4) . ?
C31 C32 1.398(4) . ?
C31 H31 0.9500 . ?

loop_
_geom_torsion_atom_site_label_1
_geom_torsion_atom_site_label_2
_geom_torsion_atom_site_label_3
_geom_torsion_atom_site_label_4
_geom_torsion
_geom_torsion_site_symmetry_1
_geom_torsion_site_symmetry_2
_geom_torsion_site_symmetry_3
_geom_torsion_site_symmetry_4
_geom_torsion_publ_flag
C2 Ir1 N3 C11 99.7(2) . . . . ?
C32 Ir1 N3 C11 -86.8(2) . . . . ?
C21 Ir1 N3 C11 -174.0(2) . . . . ?
C1 Ir1 N3 C11 4.9(2) . . . . ?
C2 Ir1 N3 C15 -86.4(2) . . . . ?
C32 Ir1 N3 C15 87.1(2) . . . . ?
C21 Ir1 N3 C15 -0.1(2) . . . . ?
C1 Ir1 N3 C15 178.8(2) . . . . ?
C15 N3 C11 C12 -2.3(5) . . . . ?
Ir1 N3 C11 C12 171.4(2) . . . . ?
N3 C11 C12 C13 -0.5(5) . . . . ?
C11 C12 C13 C14 2.8(5) . . . . ?
C12 C13 C14 C15 -2.4(5) . . . . ?
C11 N3 C15 C14 2.6(4) . . . . ?
Ir1 N3 C15 C14 -171.5(2) . . . . ?
C11 N3 C15 C16 178.0(3) . . . . ?
Ir1 N3 C15 C16 3.8(3) . . . . ?
C13 C14 C15 N3 -0.3(5) . . . . ?
C13 C14 C15 C16 -175.0(3) . . . . ?
N3 C15 C16 C17 174.3(3) . . . . ?
C14 C15 C16 C17 -10.7(5) . . . . ?
N3 C15 C16 C21 -7.1(4) . . . . ?
C14 C15 C16 C21 167.8(3) . . . . ?
C21 C16 C17 F1 176.7(3) . . . . ?
C15 C16 C17 F1 -4.7(5) . . . . ?
C21 C16 C17 C18 -2.4(5) . . . . ?
C15 C16 C17 C18 176.2(3) . . . . ?
F1 C17 C18 C19 -179.4(3) . . . . ?
C16 C17 C18 C19 -0.3(5) . . . . ?
C17 C18 C19 F2 -179.4(3) . . . . ?
C17 C18 C19 C20 1.6(5) . . . . ?
F2 C19 C20 C21 -179.1(3) . . . . ?
C18 C19 C20 C21 -0.1(5) . . . . ?
C19 C20 C21 C16 -2.6(4) . . . . ?
C19 C20 C21 Ir1 175.2(2) . . . . ?
C17 C16 C21 C20 3.8(4) . . . . ?
C15 C16 C21 C20 -174.9(3) . . . . ?
C17 C16 C21 Ir1 -174.3(2) . . . . ?
C15 C16 C21 Ir1 7.0(3) . . . . ?
C2 Ir1 C21 C20 -90.3(3) . . . . ?
C32 Ir1 C21 C20 86.3(3) . . . . ?
N3 Ir1 C21 C20 178.3(3) . . . . ?
N4 Ir1 C21 C20 6.4(3) . . . . ?
C2 Ir1 C21 C16 87.6(2) . . . . ?
C32 Ir1 C21 C16 -95.9(2) . . . . ?
N3 Ir1 C21 C16 -3.8(2) . . . . ?
N4 Ir1 C21 C16 -175.7(2) . . . . ?
C2 Ir1 N4 C22 -11.9(3) . . . . ?
C32 Ir1 N4 C22 174.4(3) . . . . ?
C21 Ir1 N4 C22 -98.8(3) . . . . ?
C1 Ir1 N4 C22 82.8(3) . . . . ?
C2 Ir1 N4 C26 168.2(2) . . . . ?
C32 Ir1 N4 C26 -5.5(2) . . . . ?
C21 Ir1 N4 C26 81.2(2) . . . . ?
C1 Ir1 N4 C26 -97.1(2) . . . . ?
C26 N4 C22 C23 -1.0(5) . . . . ?
Ir1 N4 C22 C23 179.1(3) . . . . ?
N4 C22 C23 C24 0.5(6) . . . . ?
C22 C23 C24 C25 0.6(6) . . . . ?
C23 C24 C25 C26 -1.2(6) . . . . ?
C22 N4 C26 C25 0.4(4) . . . . ?
Ir1 N4 C26 C25 -179.7(2) . . . . ?
C22 N4 C26 C27 -177.5(3) . . . . ?
Ir1 N4 C26 C27 2.4(3) . . . . ?
C24 C25 C26 N4 0.7(5) . . . . ?
C24 C25 C26 C27 178.3(3) . . . . ?
N4 C26 C27 C28 -177.2(3) . . . . ?
C25 C26 C27 C28 5.1(5) . . . . ?
N4 C26 C27 C32 4.1(4) . . . . ?
C25 C26 C27 C32 -173.6(3) . . . . ?
C32 C27 C28 F3 -176.0(3) . . . . ?
C26 C27 C28 F3 5.4(5) . . . . ?
C32 C27 C28 C29 2.6(5) . . . . ?
C26 C27 C28 C29 -176.0(3) . . . . ?
F3 C28 C29 C30 178.6(3) . . . . ?
C27 C28 C29 C30 0.0(5) . . . . ?
C28 C29 C30 F4 177.9(3) . . . . ?
C28 C29 C30 C31 -2.2(5) . . . . ?
F4 C30 C31 C32 -178.4(3) . . . . ?
C29 C30 C31 C32 1.7(5) . . . . ?
C30 C31 C32 C27 1.0(4) . . . . ?
C30 C31 C32 Ir1 -173.9(2) . . . . ?
C28 C27 C32 C31 -3.0(4) . . . . ?
C26 C27 C32 C31 175.8(3) . . . . ?
C28 C27 C32 Ir1 172.6(2) . . . . ?
C26 C27 C32 Ir1 -8.6(3) . . . . ?
C21 Ir1 C32 C31 88.1(3) . . . . ?
N3 Ir1 C32 C31 8.2(3) . . . . ?
N4 Ir1 C32 C31 -177.3(3) . . . . ?
C1 Ir1 C32 C31 -87.9(3) . . . . ?
C21 Ir1 C32 C27 -87.1(2) . . . . ?
N3 Ir1 C32 C27 -167.0(2) . . . . ?
N4 Ir1 C32 C27 7.5(2) . . . . ?
C1 Ir1 C32 C27 96.9(2) . . . . ?
